data_7017901
loop_
_publ_author_name
'Beck, John F.'
'Schmidt, Joseph A. R.'

_publ_section_title
;
 Isolation and characterization of main group and late transition metal
 complexes using orthometallated imine ligands.
;
_journal_issue 3
_journal_name_full 'Dalton transactions (Cambridge, England : 2003)'
_journal_page_first 860
_journal_page_last 870
_journal_paper_doi 10.1039/c1dt11629k
_journal_volume 41
_journal_year 2012
_chemical_formula_sum 'C64 H64 Cu2 I2 N2 O4 P2'
_chemical_formula_weight 1367.99
_chemical_name_systematic
;
?
;
_space_group_IT_number 148
_symmetry_cell_setting hexagonal
_symmetry_space_group_name_Hall '-R 3'
_symmetry_space_group_name_H-M 'R -3 :H'
_atom_sites_solution_hydrogens geom
_atom_sites_solution_primary direct
_atom_sites_solution_secondary difmap
_audit_creation_method SHELXL-97
_cell_angle_alpha 90.00
_cell_angle_beta 90.00
_cell_angle_gamma 120.00
_cell_formula_units_Z 9
_cell_length_a 26.4506(3)
_cell_length_b 26.4506(3)
_cell_length_c 24.4412(8)
_cell_measurement_reflns_used 3551
_cell_measurement_temperature 140
_cell_measurement_theta_max 23.81
_cell_measurement_theta_min 2.44
_cell_volume 14808.9(5)
_computing_cell_refinement 'Bruker SAINT v6.22'
_computing_data_collection 'Bruker SMART v5.625'
_computing_data_reduction 'Bruker SAINT v6.22'
_computing_molecular_graphics 'Bruker SHELXTL'
_computing_publication_material 'Bruker SHELXTL'
_computing_structure_refinement 'SHELXL-97 (Sheldrick, 1997)'
_computing_structure_solution 'SHELXS-97 (Sheldrick, 1990)'
_diffrn_ambient_temperature 140
_diffrn_measured_fraction_theta_full 0.959
_diffrn_measured_fraction_theta_max 0.959
_diffrn_measurement_device_type 'SMART CCD'
_diffrn_measurement_method \w-scan
_diffrn_radiation_monochromator graphite
_diffrn_radiation_source 'fine-focus sealed tube'
_diffrn_radiation_type MoK\a
_diffrn_radiation_wavelength 0.71073
_diffrn_reflns_av_R_equivalents 0.0864
_diffrn_reflns_av_sigmaI/netI 0.1043
_diffrn_reflns_limit_h_max 33
_diffrn_reflns_limit_h_min -33
_diffrn_reflns_limit_k_max 19
_diffrn_reflns_limit_k_min -33
_diffrn_reflns_limit_l_max 30
_diffrn_reflns_limit_l_min -25
_diffrn_reflns_number 27977
_diffrn_reflns_theta_full 26.36
_diffrn_reflns_theta_max 26.36
_diffrn_reflns_theta_min 1.22
_exptl_absorpt_coefficient_mu 1.676
_exptl_absorpt_correction_T_max 1.00
_exptl_absorpt_correction_T_min 0.112372
_exptl_absorpt_correction_type empirical
_exptl_absorpt_process_details SADABS
_exptl_crystal_colour red
_exptl_crystal_density_diffrn 1.381
_exptl_crystal_density_method 'not measured'
_exptl_crystal_description rod
_exptl_crystal_F_000 6192
_exptl_crystal_size_max 0.10
_exptl_crystal_size_mid 0.05
_exptl_crystal_size_min 0.05
_refine_diff_density_max 3.934
_refine_diff_density_min -0.566
_refine_diff_density_rms 0.218
_refine_ls_extinction_method none
_refine_ls_goodness_of_fit_ref 1.037
_refine_ls_hydrogen_treatment constr
_refine_ls_matrix_type full
_refine_ls_number_parameters 343
_refine_ls_number_reflns 6459
_refine_ls_number_restraints 0
_refine_ls_restrained_S_all 1.037
_refine_ls_R_factor_all 0.0789
_refine_ls_R_factor_gt 0.0407
_refine_ls_shift/su_max 0.001
_refine_ls_shift/su_mean 0.000
_refine_ls_structure_factor_coef Fsqd
_refine_ls_weighting_details 'calc w=1/[\s^2^(Fo^2^)+(0.0719P)^2^+0.0000P] where P=(Fo^2^+2Fc^2^)/3'
_refine_ls_weighting_scheme calc
_refine_ls_wR_factor_gt 0.1391
_refine_ls_wR_factor_ref 0.1550
_reflns_number_gt 3977
_reflns_number_total 6459
_reflns_threshold_expression >2sigma(I)
_cod_data_source_file c1dt11629k.txt
_cod_data_source_block (10)
_cod_original_sg_symbol_H-M 'R-3 '
_cod_database_code 7017901

loop_
_symmetry_equiv_pos_as_xyz
'x, y, z'
'-y, x-y, z'
'-x+y, -x, z'
'x+2/3, y+1/3, z+1/3'
'-y+2/3, x-y+1/3, z+1/3'
'-x+y+2/3, -x+1/3, z+1/3'
'x+1/3, y+2/3, z+2/3'
'-y+1/3, x-y+2/3, z+2/3'
'-x+y+1/3, -x+2/3, z+2/3'
'-x, -y, -z'
'y, -x+y, -z'
'x-y, x, -z'
'-x+2/3, -y+1/3, -z+1/3'
'y+2/3, -x+y+1/3, -z+1/3'
'x-y+2/3, x+1/3, -z+1/3'
'-x+1/3, -y+2/3, -z+2/3'
'y+1/3, -x+y+2/3, -z+2/3'
'x-y+1/3, x+2/3, -z+2/3'

loop_
_atom_site_label
_atom_site_type_symbol
_atom_site_fract_x
_atom_site_fract_y
_atom_site_fract_z
_atom_site_U_iso_or_equiv
_atom_site_adp_type
_atom_site_occupancy
_atom_site_symmetry_multiplicity
_atom_site_calc_flag
_atom_site_refinement_flags
I1 I 0.402476(18) 0.159016(19) 0.70273(2) 0.02426(15) Uani 1 1 d .
Cu1 Cu 0.36447(3) 0.23174(3) 0.67917(4) 0.0229(2) Uani 1 1 d .
P1 P 0.43671(7) 0.31881(7) 0.65409(8) 0.0212(4) Uani 1 1 d .
N1 N 0.3529(2) 0.2631(2) 0.7543(3) 0.0196(13) Uani 1 1 d .
O1 O 0.5736(2) 0.4152(2) 0.6683(2) 0.0350(14) Uani 1 1 d .
C1 C 0.4804(3) 0.3506(3) 0.7159(3) 0.0202(16) Uani 1 1 d .
O2 O 0.6310(2) 0.4503(2) 0.7448(3) 0.0422(15) Uani 1 1 d .
C6 C 0.4559(3) 0.3371(3) 0.7701(3) 0.0215(16) Uani 1 1 d .
C5 C 0.4919(3) 0.3627(3) 0.8159(3) 0.0262(17) Uani 1 1 d .
H5A H 0.4749 0.3544 0.8505 0.031 Uiso 1 1 calc R
C4 C 0.5529(3) 0.4005(3) 0.8119(4) 0.0299(19) Uani 1 1 d .
H4A H 0.5764 0.4160 0.8427 0.036 Uiso 1 1 calc R
C3 C 0.5751(3) 0.4126(3) 0.7604(4) 0.0304(19) Uani 1 1 d .
C2 C 0.5406(3) 0.3903(3) 0.7138(3) 0.0266(17) Uani 1 1 d .
C7 C 0.6314(3) 0.4430(4) 0.6871(4) 0.044(2) Uani 1 1 d .
H7A H 0.6539 0.4807 0.6695 0.053 Uiso 1 1 calc R
H7B H 0.6491 0.4196 0.6785 0.053 Uiso 1 1 calc R
C8 C 0.3944(3) 0.3009(3) 0.7839(3) 0.0225(16) Uani 1 1 d .
H8A H 0.3839 0.3061 0.8189 0.027 Uiso 1 1 calc R
C9 C 0.2952(3) 0.2337(3) 0.7774(3) 0.0211(16) Uani 1 1 d .
C10 C 0.2569(3) 0.2522(3) 0.7603(3) 0.0266(17) Uani 1 1 d .
C11 C 0.1989(3) 0.2201(3) 0.7795(4) 0.033(2) Uani 1 1 d .
H11A H 0.1722 0.2316 0.7693 0.040 Uiso 1 1 calc R
C12 C 0.1813(3) 0.1735(3) 0.8120(4) 0.034(2) Uani 1 1 d .
H12A H 0.1426 0.1525 0.8235 0.041 Uiso 1 1 calc R
C13 C 0.2200(3) 0.1569(3) 0.8281(4) 0.0312(19) Uani 1 1 d .
H13A H 0.2073 0.1248 0.8512 0.037 Uiso 1 1 calc R
C14 C 0.2780(3) 0.1862(3) 0.8113(3) 0.0221(16) Uani 1 1 d .
C15 C 0.2776(3) 0.3070(4) 0.7259(4) 0.038(2) Uani 1 1 d .
H15A H 0.3127 0.3136 0.7063 0.045 Uiso 1 1 calc R
C16 C 0.2337(4) 0.3034(4) 0.6831(4) 0.052(3) Uani 1 1 d .
H16A H 0.2225 0.2701 0.6600 0.078 Uiso 1 1 calc R
H16B H 0.2512 0.3383 0.6613 0.078 Uiso 1 1 calc R
H16C H 0.1997 0.2997 0.7012 0.078 Uiso 1 1 calc R
C17 C 0.2954(4) 0.3605(4) 0.7628(5) 0.062(3) Uani 1 1 d .
H17A H 0.3232 0.3630 0.7895 0.093 Uiso 1 1 calc R
H17B H 0.2615 0.3566 0.7810 0.093 Uiso 1 1 calc R
H17C H 0.3127 0.3952 0.7409 0.093 Uiso 1 1 calc R
C18 C 0.3200(3) 0.1669(3) 0.8318(3) 0.0262(17) Uani 1 1 d .
H18A H 0.3550 0.1860 0.8089 0.031 Uiso 1 1 calc R
C19 C 0.2959(3) 0.1012(3) 0.8278(4) 0.037(2) Uani 1 1 d .
H19A H 0.3244 0.0920 0.8413 0.056 Uiso 1 1 calc R
H19B H 0.2872 0.0892 0.7903 0.056 Uiso 1 1 calc R
H19C H 0.2610 0.0811 0.8493 0.056 Uiso 1 1 calc R
C20 C 0.3386(3) 0.1877(4) 0.8904(4) 0.038(2) Uani 1 1 d .
H20A H 0.3651 0.1754 0.9029 0.058 Uiso 1 1 calc R
H20B H 0.3048 0.1713 0.9137 0.058 Uiso 1 1 calc R
H20C H 0.3575 0.2295 0.8917 0.058 Uiso 1 1 calc R
C21 C 0.4176(3) 0.3735(3) 0.6329(3) 0.0273(18) Uani 1 1 d .
C22 C 0.3696(3) 0.3556(3) 0.5982(4) 0.0330(19) Uani 1 1 d .
H22A H 0.3478 0.3167 0.5875 0.040 Uiso 1 1 calc R
C23 C 0.3546(4) 0.3960(4) 0.5797(4) 0.043(2) Uani 1 1 d .
H23A H 0.3238 0.3844 0.5554 0.051 Uiso 1 1 calc R
C24 C 0.3852(4) 0.4532(4) 0.5973(5) 0.052(3) Uani 1 1 d .
H24A H 0.3741 0.4799 0.5864 0.063 Uiso 1 1 calc R
C25 C 0.4326(5) 0.4701(4) 0.6313(5) 0.069(4) Uani 1 1 d .
H25A H 0.4542 0.5089 0.6422 0.082 Uiso 1 1 calc R
C26 C 0.4488(4) 0.4315(3) 0.6494(4) 0.046(3) Uani 1 1 d .
H26A H 0.4805 0.4439 0.6728 0.056 Uiso 1 1 calc R
C27 C 0.4909(3) 0.3266(3) 0.6029(3) 0.0258(17) Uani 1 1 d .
C28 C 0.5030(3) 0.3594(3) 0.5558(4) 0.037(2) Uani 1 1 d .
H28A H 0.4833 0.3796 0.5488 0.045 Uiso 1 1 calc R
C29 C 0.5438(3) 0.3625(4) 0.5190(4) 0.046(2) Uani 1 1 d .
H29A H 0.5515 0.3849 0.4875 0.056 Uiso 1 1 calc R
C30 C 0.5730(3) 0.3331(4) 0.5283(4) 0.045(2) Uani 1 1 d .
H30A H 0.6004 0.3353 0.5031 0.053 Uiso 1 1 calc R
C31 C 0.5621(3) 0.3007(3) 0.5741(4) 0.040(2) Uani 1 1 d .
H31A H 0.5828 0.2813 0.5807 0.049 Uiso 1 1 calc R
C32 C 0.5209(3) 0.2960(3) 0.6112(4) 0.033(2) Uani 1 1 d .
H32A H 0.5128 0.2723 0.6419 0.040 Uiso 1 1 calc R

loop_
_atom_site_aniso_label
_atom_site_aniso_U_11
_atom_site_aniso_U_22
_atom_site_aniso_U_33
_atom_site_aniso_U_23
_atom_site_aniso_U_13
_atom_site_aniso_U_12
I1 0.0201(2) 0.0254(3) 0.0273(3) -0.0045(2) -0.0031(2) 0.0113(2)
Cu1 0.0186(4) 0.0221(4) 0.0245(6) -0.0026(4) -0.0001(4) 0.0076(3)
P1 0.0180(8) 0.0202(9) 0.0220(13) -0.0024(8) -0.0018(7) 0.0069(7)
N1 0.017(3) 0.020(3) 0.022(4) 0.000(2) -0.001(2) 0.010(2)
O1 0.019(3) 0.034(3) 0.029(4) -0.004(2) 0.004(2) -0.004(2)
C1 0.020(3) 0.018(3) 0.023(5) -0.003(3) -0.003(3) 0.010(3)
O2 0.015(3) 0.046(3) 0.041(5) -0.009(3) 0.000(2) -0.003(2)
C6 0.022(3) 0.019(3) 0.024(5) 0.000(3) -0.002(3) 0.011(3)
C5 0.030(4) 0.029(4) 0.022(5) 0.002(3) -0.001(3) 0.017(3)
C4 0.021(4) 0.030(4) 0.033(6) -0.007(3) -0.009(3) 0.008(3)
C3 0.017(4) 0.029(4) 0.038(6) -0.006(4) -0.002(3) 0.006(3)
C2 0.024(4) 0.025(4) 0.026(5) -0.005(3) -0.002(3) 0.009(3)
C7 0.019(4) 0.054(5) 0.038(7) -0.007(4) 0.003(4) 0.002(4)
C8 0.027(4) 0.025(4) 0.019(5) 0.002(3) 0.001(3) 0.016(3)
C9 0.018(3) 0.023(4) 0.021(5) -0.008(3) 0.000(3) 0.009(3)
C10 0.026(4) 0.035(4) 0.022(5) -0.008(3) -0.002(3) 0.018(3)
C11 0.021(4) 0.047(5) 0.036(6) -0.016(4) -0.008(3) 0.020(4)
C12 0.017(4) 0.033(4) 0.046(6) -0.006(4) 0.005(4) 0.008(3)
C13 0.023(4) 0.026(4) 0.035(6) -0.003(3) 0.003(3) 0.005(3)
C14 0.019(3) 0.022(4) 0.021(5) -0.007(3) 0.002(3) 0.008(3)
C15 0.026(4) 0.053(5) 0.040(6) 0.008(4) 0.001(4) 0.024(4)
C16 0.065(6) 0.061(6) 0.047(7) -0.007(5) -0.020(5) 0.044(5)
C17 0.073(7) 0.035(5) 0.065(9) -0.002(5) -0.032(6) 0.018(5)
C18 0.023(4) 0.028(4) 0.027(5) 0.002(3) 0.005(3) 0.011(3)
C19 0.032(4) 0.026(4) 0.049(7) 0.000(4) 0.004(4) 0.011(3)
C20 0.036(4) 0.049(5) 0.029(6) 0.000(4) -0.003(4) 0.021(4)
C21 0.023(4) 0.030(4) 0.029(5) -0.001(3) -0.004(3) 0.014(3)
C22 0.037(4) 0.027(4) 0.030(6) -0.004(3) -0.007(4) 0.013(3)
C23 0.048(5) 0.046(5) 0.041(7) -0.003(4) -0.019(4) 0.029(4)
C24 0.057(6) 0.033(5) 0.070(8) -0.001(5) -0.028(5) 0.025(4)
C25 0.084(8) 0.030(5) 0.093(11) -0.017(5) -0.048(7) 0.029(5)
C26 0.044(5) 0.030(4) 0.069(8) -0.011(4) -0.029(5) 0.022(4)
C27 0.019(3) 0.022(4) 0.025(5) -0.007(3) -0.001(3) 0.002(3)
C28 0.035(4) 0.034(4) 0.033(6) -0.002(4) -0.006(4) 0.010(4)
C29 0.033(5) 0.054(6) 0.028(6) 0.003(4) 0.011(4) 0.004(4)
C30 0.031(4) 0.048(5) 0.037(7) -0.011(4) 0.015(4) 0.006(4)
C31 0.029(4) 0.033(4) 0.050(7) -0.006(4) 0.013(4) 0.009(4)
C32 0.031(4) 0.025(4) 0.040(6) -0.004(3) 0.004(4) 0.012(3)

loop_
_atom_type_symbol
_atom_type_description
_atom_type_scat_dispersion_real
_atom_type_scat_dispersion_imag
_atom_type_scat_source
C C 0.0033 0.0016 'International Tables Vol C Tables 4.2.6.8 and 6.1.1.4'
H H 0.0000 0.0000 'International Tables Vol C Tables 4.2.6.8 and 6.1.1.4'
N N 0.0061 0.0033 'International Tables Vol C Tables 4.2.6.8 and 6.1.1.4'
O O 0.0106 0.0060 'International Tables Vol C Tables 4.2.6.8 and 6.1.1.4'
Cu Cu 0.3201 1.2651 'International Tables Vol C Tables 4.2.6.8 and 6.1.1.4'
I I -0.4742 1.8119 'International Tables Vol C Tables 4.2.6.8 and 6.1.1.4'
P P 0.1023 0.0942 'International Tables Vol C Tables 4.2.6.8 and 6.1.1.4'

loop_
_geom_angle_atom_site_label_1
_geom_angle_atom_site_label_2
_geom_angle_atom_site_label_3
_geom_angle
_geom_angle_site_symmetry_1
_geom_angle_site_symmetry_3
Cu1 I1 Cu1 71.12(3) 13_556 .
N1 Cu1 P1 92.94(15) . .
N1 Cu1 I1 108.83(14) . 13_556
P1 Cu1 I1 125.38(6) . 13_556
N1 Cu1 I1 106.35(15) . .
P1 Cu1 I1 111.85(6) . .
I1 Cu1 I1 108.88(3) 13_556 .
N1 Cu1 Cu1 121.28(15) . 13_556
P1 Cu1 Cu1 144.69(7) . 13_556
I1 Cu1 Cu1 55.18(3) 13_556 13_556
I1 Cu1 Cu1 53.70(3) . 13_556
C21 P1 C1 103.3(3) . .
C21 P1 C27 103.1(4) . .
C1 P1 C27 103.4(3) . .
C21 P1 Cu1 117.6(2) . .
C1 P1 Cu1 105.5(2) . .
C27 P1 Cu1 121.6(2) . .
C8 N1 C9 117.8(7) . .
C8 N1 Cu1 124.5(5) . .
C9 N1 Cu1 117.0(4) . .
C2 O1 C7 104.7(6) . .
C2 C1 C6 114.9(6) . .
C2 C1 P1 122.3(6) . .
C6 C1 P1 122.8(5) . .
C3 O2 C7 104.9(6) . .
C5 C6 C1 120.1(6) . .
C5 C6 C8 113.4(7) . .
C1 C6 C8 126.4(6) . .
C6 C5 C4 123.0(7) . .
C3 C4 C5 115.9(7) . .
C4 C3 O2 128.0(7) . .
C4 C3 C2 123.0(7) . .
O2 C3 C2 108.8(7) . .
O1 C2 C3 109.7(6) . .
O1 C2 C1 127.1(7) . .
C3 C2 C1 123.1(7) . .
O1 C7 O2 108.4(6) . .
N1 C8 C6 128.7(7) . .
C14 C9 C10 122.3(6) . .
C14 C9 N1 120.4(6) . .
C10 C9 N1 117.1(7) . .
C9 C10 C11 116.9(7) . .
C9 C10 C15 121.5(6) . .
C11 C10 C15 121.5(6) . .
C12 C11 C10 121.6(7) . .
C11 C12 C13 119.9(7) . .
C12 C13 C14 122.2(8) . .
C9 C14 C13 117.1(6) . .
C9 C14 C18 122.7(6) . .
C13 C14 C18 120.2(7) . .
C10 C15 C16 114.7(7) . .
C10 C15 C17 110.6(8) . .
C16 C15 C17 109.4(7) . .
C14 C18 C19 113.7(6) . .
C14 C18 C20 110.2(6) . .
C19 C18 C20 110.3(7) . .
C26 C21 C22 119.2(7) . .
C26 C21 P1 123.0(6) . .
C22 C21 P1 117.8(5) . .
C23 C22 C21 119.8(7) . .
C24 C23 C22 120.4(8) . .
C25 C24 C23 118.9(8) . .
C26 C25 C24 121.8(8) . .
C25 C26 C21 119.8(8) . .
C28 C27 C32 117.6(7) . .
C28 C27 P1 124.2(6) . .
C32 C27 P1 118.2(6) . .
C29 C28 C27 120.7(8) . .
C30 C29 C28 120.6(9) . .
C31 C30 C29 119.9(8) . .
C30 C31 C32 120.7(8) . .
C31 C32 C27 120.3(8) . .

loop_
_geom_bond_atom_site_label_1
_geom_bond_atom_site_label_2
_geom_bond_distance
_geom_bond_site_symmetry_2
I1 Cu1 2.5929(9) 13_556
I1 Cu1 2.6412(9) .
Cu1 N1 2.100(6) .
Cu1 P1 2.2203(19) .
Cu1 I1 2.5929(9) 13_556
Cu1 Cu1 3.0441(16) 13_556
P1 C21 1.830(7) .
P1 C1 1.832(7) .
P1 C27 1.835(7) .
N1 C8 1.277(9) .
N1 C9 1.436(8) .
O1 C2 1.362(9) .
O1 C7 1.402(9) .
C1 C2 1.402(9) .
C1 C6 1.439(10) .
O2 C3 1.362(8) .
O2 C7 1.423(10) .
C6 C5 1.406(10) .
C6 C8 1.456(9) .
C5 C4 1.414(9) .
C4 C3 1.357(11) .
C3 C2 1.393(11) .
C9 C14 1.380(10) .
C9 C10 1.390(9) .
C10 C11 1.412(10) .
C10 C15 1.521(11) .
C11 C12 1.339(11) .
C12 C13 1.359(10) .
C13 C14 1.390(9) .
C14 C18 1.521(10) .
C15 C16 1.532(11) .
C15 C17 1.538(13) .
C18 C19 1.526(9) .
C18 C20 1.526(11) .
C21 C26 1.389(10) .
C21 C22 1.399(10) .
C22 C23 1.387(10) .
C23 C24 1.381(11) .
C24 C25 1.378(12) .
C25 C26 1.363(11) .
C27 C28 1.380(11) .
C27 C32 1.402(10) .
C28 C29 1.375(12) .
C29 C30 1.362(12) .
C30 C31 1.351(13) .
C31 C32 1.375(11) .
